data_7712862
loop_
_publ_author_name
'Wu, Lingfeng'
'Wang, Zhenghui'
'Liu, Yumiao'
'Chen, Liang'
'Ren, Wenshan'

_publ_section_title
;
 A 2,2&#x2019;-Bipyridyl Calcium Complex: Synthesis, Structure and
 Reactivity Studies
;
_journal_name_full 'Dalton Transactions'
_journal_paper_doi 10.1039/D3DT00301A
_journal_year 2023
_chemical_formula_moiety 'C60 H58 Br2 Ca2 N4 O4'
_chemical_formula_sum 'C60 H58 Br2 Ca2 N4 O4'
_chemical_formula_weight 1139.08
_space_group_crystal_system monoclinic
_space_group_IT_number 14
_space_group_name_Hall '-P 2yn'
_space_group_name_H-M_alt 'P 1 21/n 1'
_atom_sites_solution_hydrogens mixed
_atom_sites_solution_primary dual
_audit_creation_date 2023-03-15
_audit_creation_method
;
Olex2 1.2
(compiled 2016.11.07 svn.r3352 for OlexSys, GUI svn.r5261)
;
_audit_update_record
;
2023-03-19 deposited with the CCDC.	2023-04-25 downloaded from the CCDC.
;
_cell_angle_alpha 90
_cell_angle_beta 95.4230(10)
_cell_angle_gamma 90
_cell_formula_units_Z 2
_cell_length_a 12.2707(2)
_cell_length_b 12.5295(2)
_cell_length_c 17.6850(2)
_cell_measurement_reflns_used 7556
_cell_measurement_temperature 179.99(10)
_cell_measurement_theta_max 71.6760
_cell_measurement_theta_min 4.5860
_cell_volume 2706.82(7)
_computing_cell_refinement 'CrysAlisPro 1.171.40.84a (Rigaku OD, 2020)'
_computing_data_collection 'CrysAlisPro 1.171.40.84a (Rigaku OD, 2020)'
_computing_data_reduction 'CrysAlisPro 1.171.40.84a (Rigaku OD, 2020)'
_computing_molecular_graphics 'Olex2 (Dolomanov et al., 2009)'
_computing_publication_material 'Olex2 (Dolomanov et al., 2009)'
_computing_structure_refinement 'ShelXL (Sheldrick, 2015)'
_computing_structure_solution 'ShelXT (Sheldrick, 2015)'
_diffrn_ambient_environment N~2~
_diffrn_ambient_temperature 179.99(10)
_diffrn_detector 'CCD plate'
_diffrn_detector_area_resol_mean 8.0243
_diffrn_detector_type EosS2
_diffrn_measured_fraction_theta_full 1.000
_diffrn_measured_fraction_theta_max 0.987
_diffrn_measurement_details
;
List of Runs (angles in degrees, time in seconds):

  # Type    Start    End  Width  t~exp~   \w     \q     \k     \f   Frames
#--------------------------------------------------------------------------
  1  \w    -53.00  31.00   1.00    4.11    --  -35.97  57.00 -30.00   84
  2  \w    -88.00  -7.00   1.00    4.11    --  -35.97 126.00-150.00   81
  3  \w   -103.00 -19.00   1.00    4.11    --  -35.97 -57.00 120.00   84
  4  \w     28.00  90.00   1.00    4.11    --   35.97-126.00-150.00   62
  5  \w    -21.00  63.00   1.00    4.11    --   35.97 -77.00-180.00   84
  6  \w      6.00  75.00   1.00    4.11    --   35.97 -99.00  30.00   69
  7  \w     40.00 125.00   1.00   16.43    --  107.97 -45.00  90.00   85
  8  \w     40.00 135.00   1.00   16.43    --  107.97 -77.00   0.00   95
  9  \w     40.00 125.00   1.00   16.43    --  107.97 -45.00  30.00   85
 10  \w    103.00 176.00   1.00   16.43    --  107.97  77.00 120.00   73
 11  \w     39.00 106.00   1.00   16.43    --  107.97 -95.00   0.00   67
 12  \w     40.00 125.00   1.00   16.43    --  107.97 -45.00-180.00   85
 13  \w     39.00 106.00   1.00   16.43    --  107.97 -95.00-120.00   67
 14  \w     91.00 176.00   1.00   16.43    --  107.97  45.00  90.00   85
 15  \w    103.00 176.00   1.00   16.43    --  107.97  77.00-180.00   73
 16  \w   -103.00 -19.00   1.00    4.11    --  -35.97 -57.00 -60.00   84
;
_diffrn_measurement_device 'four-circle diffractometer'
_diffrn_measurement_device_type 'SuperNova, Dual, Cu at home/near, EosS2'
_diffrn_measurement_method '\w scans'
_diffrn_orient_matrix_type 'CrysAlisPro convention (1999,Acta A55,543-557)'
_diffrn_orient_matrix_UB_11 -0.1010817000
_diffrn_orient_matrix_UB_12 -0.0717788000
_diffrn_orient_matrix_UB_13 0.0045898000
_diffrn_orient_matrix_UB_21 0.0751872000
_diffrn_orient_matrix_UB_22 -0.0936328000
_diffrn_orient_matrix_UB_23 0.0271713000
_diffrn_orient_matrix_UB_31 -0.0063882000
_diffrn_orient_matrix_UB_32 0.0345446000
_diffrn_orient_matrix_UB_33 0.0830506000
_diffrn_radiation_monochromator mirror
_diffrn_radiation_probe x-ray
_diffrn_radiation_type CuK\a
_diffrn_radiation_wavelength 1.54184
_diffrn_reflns_av_R_equivalents 0.0287
_diffrn_reflns_av_unetI/netI 0.0317
_diffrn_reflns_Laue_measured_fraction_full 1.000
_diffrn_reflns_Laue_measured_fraction_max 0.987
_diffrn_reflns_limit_h_max 13
_diffrn_reflns_limit_h_min -15
_diffrn_reflns_limit_k_max 15
_diffrn_reflns_limit_k_min -14
_diffrn_reflns_limit_l_max 21
_diffrn_reflns_limit_l_min -17
_diffrn_reflns_number 15284
_diffrn_reflns_point_group_measured_fraction_full 1.000
_diffrn_reflns_point_group_measured_fraction_max 0.987
_diffrn_reflns_theta_full 67.684
_diffrn_reflns_theta_max 71.763
_diffrn_reflns_theta_min 4.205
_diffrn_source 'micro-focus sealed X-ray tube'
_diffrn_source_type 'SuperNova (Cu) X-ray Source'
_exptl_absorpt_coefficient_mu 3.956
_exptl_absorpt_correction_T_max 1.00000
_exptl_absorpt_correction_T_min 0.33783
_exptl_absorpt_correction_type multi-scan
_exptl_absorpt_process_details
;
CrysAlisPro 1.171.40.84a (Rigaku Oxford Diffraction, 2020)
Empirical absorption correction using spherical harmonics,
implemented in SCALE3 ABSPACK scaling algorithm.
;
_exptl_crystal_colour 'clear yellowish yellow'
_exptl_crystal_colour_lustre clear
_exptl_crystal_colour_modifier yellowish
_exptl_crystal_colour_primary yellow
_exptl_crystal_density_diffrn 1.398
_exptl_crystal_description irregular
_exptl_crystal_F_000 1176
_exptl_crystal_size_max 0.1
_exptl_crystal_size_mid 0.05
_exptl_crystal_size_min 0.05
_refine_diff_density_max 0.674
_refine_diff_density_min -0.424
_refine_diff_density_rms 0.060
_refine_ls_extinction_method none
_refine_ls_goodness_of_fit_ref 1.032
_refine_ls_hydrogen_treatment mixed
_refine_ls_matrix_type full
_refine_ls_number_parameters 343
_refine_ls_number_reflns 5241
_refine_ls_number_restraints 40
_refine_ls_restrained_S_all 1.031
_refine_ls_R_factor_all 0.0448
_refine_ls_R_factor_gt 0.0382
_refine_ls_shift/su_max 0.001
_refine_ls_shift/su_mean 0.000
_refine_ls_structure_factor_coef Fsqd
_refine_ls_weighting_details 'w=1/[\s^2^(Fo^2^)+(0.0600P)^2^+0.9210P] where P=(Fo^2^+2Fc^2^)/3'
_refine_ls_weighting_scheme calc
_refine_ls_wR_factor_gt 0.1021
_refine_ls_wR_factor_ref 0.1075
_reflns_Friedel_coverage 0.000
_reflns_number_gt 4552
_reflns_number_total 5241
_reflns_threshold_expression 'I > 2\s(I)'
_cod_data_source_file d3dt00301a2.cif
_cod_data_source_block compound7_CCDC1
_cod_database_code 7712862
_chemical_oxdiff_formula 'C1 H1 N1 Ca1 O1 Br1'
_shelx_space_group_comment
;
The symmetry employed for this shelxl refinement is uniquely defined
by the following loop, which should always be used as a source of
symmetry information in preference to the above space-group names.
They are only intended as comments.
;
_reflns_odcompleteness_completeness 99.96
_reflns_odcompleteness_iscentric 1
_reflns_odcompleteness_theta 66.97
_olex2_refinement_description
;
1. Fixed Uiso
 At 1.2 times of:
  All C(H) groups, All C(H,H) groups, All C(H,H,H,H) groups
2. Restrained distances
 C30-C29 \\sim C30-C29A \\sim C29A-C28 \\sim C29-C28 \\sim C28-C27
 with sigma of 0.001
3. Uiso/Uaniso restraints and constraints
C30 \\sim C29A \\sim C29 \\sim C28: within 1.7A with sigma of 0.001 and sigma
for terminal atoms of 0.002
4. Others
 Sof(H30C)=Sof(H30D)=Sof(H28C)=Sof(H28D)=Sof(C29A)=Sof(H29C)=Sof(H29D)=1-FVAR(1)
 Sof(H30A)=Sof(H30B)=Sof(H28A)=Sof(H28B)=Sof(C29)=Sof(H29A)=Sof(H29B)=FVAR(1)
5.a Secondary CH2 refined with riding coordinates:
 C27(H27A,H27B), C14(H14A,H14B), C30(H30A,H30B), C30(H30C,H30D), C28(H28A,
 H28B), C28(H28C,H28D), C29(H29A,H29B), C29A(H29C,H29D)
5.b Aromatic/amide H refined with riding coordinates:
 C17(H17), C12(H12), C3(H3), C15(H15), C26(H26), C11(H11), C23(H23), C4(H4),
 C20(H20), C18(H18), C6(H6), C5(H5), C24(H24), C9(H9), C10(H10), C25(H25),
 C19(H19)
;
_shelx_shelxl_version_number 2017/1
_olex2_date_sample_data_collection 2022-10-18
_olex2_submission_special_instructions 'No special instructions were received'
_oxdiff_exptl_absorpt_empirical_details
;
Empirical correction (ABSPACK) includes:
- Absorption correction using spherical harmonics
- Frame scaling
;
_oxdiff_exptl_absorpt_empirical_full_max 2.247
_oxdiff_exptl_absorpt_empirical_full_min 0.672

loop_
_space_group_symop_operation_xyz
'x, y, z'
'-x+1/2, y+1/2, -z+1/2'
'-x, -y, -z'
'x-1/2, -y-1/2, z-1/2'

loop_
_atom_site_label
_atom_site_type_symbol
_atom_site_fract_x
_atom_site_fract_y
_atom_site_fract_z
_atom_site_U_iso_or_equiv
_atom_site_adp_type
_atom_site_occupancy
_atom_site_site_symmetry_order
_atom_site_calc_flag
_atom_site_refinement_flags_posn
_atom_site_refinement_flags_adp
_atom_site_refinement_flags_occupancy
_atom_site_disorder_assembly
_atom_site_disorder_group
Br1 Br 0.49876(2) 0.26552(2) 0.35829(2) 0.04802(11) Uani 1 1 d . . . . .
Ca1 Ca 0.59806(4) 0.40294(4) 0.47638(2) 0.03258(12) Uani 1 1 d . . . . .
O1 O 0.55962(13) 0.57928(13) 0.46075(9) 0.0358(4) Uani 1 1 d . . . . .
O2 O 0.76840(15) 0.41258(16) 0.41673(11) 0.0465(4) Uani 1 1 d . . . . .
N1 N 0.71652(17) 0.43208(18) 0.59843(11) 0.0389(4) Uani 1 1 d . . . . .
N2 N 0.71434(18) 0.24020(18) 0.53199(12) 0.0416(5) Uani 1 1 d . . . . .
C1 C 0.6022(2) 0.6561(2) 0.41396(14) 0.0382(5) Uani 1 1 d . . . . .
C21 C 0.77586(19) 0.3557(2) 0.63624(14) 0.0402(5) Uani 1 1 d . . . . .
C22 C 0.7732(2) 0.2485(2) 0.60021(15) 0.0406(6) Uani 1 1 d . . . . .
C2 C 0.7158(2) 0.6996(2) 0.44114(15) 0.0414(5) Uani 1 1 d . . . . .
C27 C 0.8721(2) 0.4450(3) 0.45359(16) 0.0503(6) Uani 1 1 d D . . . .
H27A H 0.892353 0.400531 0.499045 0.060 Uiso 1 1 calc R . . . .
H27B H 0.870021 0.520726 0.469318 0.060 Uiso 1 1 calc R . . . .
C14 C 0.5221(2) 0.7515(2) 0.40520(17) 0.0447(6) Uani 1 1 d . . . . .
H14A H 0.452525 0.725750 0.378461 0.054 Uiso 1 1 calc R . . . .
H14B H 0.506152 0.774043 0.456664 0.054 Uiso 1 1 calc R . . . .
C13 C 0.6233(2) 0.6134(2) 0.33538(14) 0.0414(5) Uani 1 1 d . . . . .
C17 C 0.7164(2) 0.5302(2) 0.62853(15) 0.0451(6) Uani 1 1 d . . . . .
H17 H 0.673849 0.584039 0.601887 0.054 Uiso 1 1 calc R . . . .
C12 C 0.5542(2) 0.5553(3) 0.28491(16) 0.0494(6) Uani 1 1 d . . . . .
H12 H 0.482658 0.537180 0.296825 0.059 Uiso 1 1 calc R . . . .
C3 C 0.7500(2) 0.7459(2) 0.51008(18) 0.0486(6) Uani 1 1 d . . . . .
H3 H 0.701836 0.751237 0.548944 0.058 Uiso 1 1 calc R . . . .
C7 C 0.7859(2) 0.6949(2) 0.38303(16) 0.0456(6) Uani 1 1 d . . . . .
C15 C 0.5574(3) 0.8479(3) 0.36415(18) 0.0549(7) Uani 1 1 d . . . . .
H15 H 0.590452 0.836664 0.318345 0.066 Uiso 1 1 calc R . . . .
C8 C 0.7291(2) 0.6403(2) 0.31785(16) 0.0457(6) Uani 1 1 d . . . . .
C26 C 0.7092(2) 0.1450(2) 0.49804(17) 0.0500(6) Uani 1 1 d . . . . .
H26 H 0.668656 0.139336 0.449716 0.060 Uiso 1 1 calc R . . . .
C11 C 0.5909(3) 0.5237(3) 0.21617(17) 0.0602(8) Uani 1 1 d . . . . .
H11 H 0.544324 0.482790 0.181345 0.072 Uiso 1 1 calc R . . . .
C23 C 0.8262(2) 0.1612(3) 0.63500(17) 0.0517(7) Uani 1 1 d . . . . .
H23 H 0.867475 0.168576 0.682920 0.062 Uiso 1 1 calc R . . . .
C4 C 0.8578(3) 0.7851(3) 0.5216(2) 0.0572(8) Uani 1 1 d . . . . .
H4 H 0.883936 0.814392 0.569471 0.069 Uiso 1 1 calc R . . . .
C16 C 0.5463(3) 0.9463(3) 0.3864(2) 0.0605(8) Uani 1 1 d . . . . .
C20 C 0.8352(2) 0.3765(3) 0.70563(16) 0.0564(7) Uani 1 1 d . . . . .
H20 H 0.875723 0.321288 0.732169 0.068 Uiso 1 1 calc R . . . .
C18 C 0.7748(3) 0.5569(3) 0.69612(17) 0.0572(8) Uani 1 1 d . . . . .
H18 H 0.774060 0.627727 0.715201 0.069 Uiso 1 1 calc R . . . .
C6 C 0.8914(3) 0.7372(3) 0.3938(2) 0.0576(8) Uani 1 1 d . . . . .
H6 H 0.938276 0.735719 0.354026 0.069 Uiso 1 1 calc R . . . .
C5 C 0.9262(3) 0.7812(3) 0.4633(2) 0.0606(8) Uani 1 1 d . . . . .
H5 H 0.998185 0.809394 0.471536 0.073 Uiso 1 1 calc R . . . .
C30 C 0.7862(2) 0.3461(3) 0.35240(19) 0.0657(6) Uani 1 1 d D U . . .
H30A H 0.759862 0.382084 0.304278 0.079 Uiso 0.762(9) 1 calc R . P A 1
H30B H 0.747340 0.277173 0.355290 0.079 Uiso 0.762(9) 1 calc R . P A 1
H30C H 0.729408 0.360656 0.310095 0.079 Uiso 0.238(9) 1 calc R . P A 2
H30D H 0.781465 0.269878 0.366513 0.079 Uiso 0.238(9) 1 calc R . P A 2
C24 C 0.8180(3) 0.0634(3) 0.5991(2) 0.0626(8) Uani 1 1 d . . . . .
H24 H 0.852777 0.002471 0.622546 0.075 Uiso 1 1 calc R . . . .
C9 C 0.7651(3) 0.6094(3) 0.24863(18) 0.0573(8) Uani 1 1 d . . . . .
H9 H 0.836462 0.627611 0.236235 0.069 Uiso 1 1 calc R . . . .
C10 C 0.6943(3) 0.5511(3) 0.19814(17) 0.0636(9) Uani 1 1 d . . . . .
H10 H 0.717377 0.530001 0.150595 0.076 Uiso 1 1 calc R . . . .
C25 C 0.7591(3) 0.0546(3) 0.52895(19) 0.0586(8) Uani 1 1 d . . . . .
H25 H 0.753273 -0.011721 0.502830 0.070 Uiso 1 1 calc R . . . .
C19 C 0.8345(3) 0.4779(3) 0.73544(18) 0.0666(9) Uani 1 1 d . . . . .
H19 H 0.874855 0.493446 0.782688 0.080 Uiso 1 1 calc R . . . .
C28 C 0.9524(3) 0.4293(3) 0.39521(16) 0.0670(7) Uani 1 1 d D U . . .
H28A H 1.027851 0.419182 0.419219 0.080 Uiso 0.762(9) 1 calc R . P A 1
H28B H 0.951003 0.489945 0.359225 0.080 Uiso 0.762(9) 1 calc R . P A 1
H28C H 0.978487 0.499560 0.378688 0.080 Uiso 0.238(9) 1 calc R . P A 2
H28D H 1.016403 0.388364 0.417700 0.080 Uiso 0.238(9) 1 calc R . P A 2
C29 C 0.9080(2) 0.3289(4) 0.3569(3) 0.0665(7) Uani 0.762(9) 1 d D U P A 1
H29A H 0.933440 0.321051 0.305735 0.080 Uiso 0.762(9) 1 calc R . P A 1
H29B H 0.929964 0.264942 0.387590 0.080 Uiso 0.762(9) 1 calc R . P A 1
C29A C 0.8979(6) 0.3700(14) 0.3279(5) 0.0664(7) Uani 0.238(9) 1 d D U P A 2
H29C H 0.937879 0.303507 0.318242 0.080 Uiso 0.238(9) 1 calc R . P A 2
H29D H 0.892749 0.414822 0.281645 0.080 Uiso 0.238(9) 1 calc R . P A 2
H16A H 0.506(4) 0.965(4) 0.440(3) 0.109(16) Uiso 1 1 d . . . . .
H16B H 0.566(4) 1.007(4) 0.355(2) 0.095(14) Uiso 1 1 d . . . . .

loop_
_atom_site_aniso_label
_atom_site_aniso_U_11
_atom_site_aniso_U_22
_atom_site_aniso_U_33
_atom_site_aniso_U_23
_atom_site_aniso_U_13
_atom_site_aniso_U_12
Br1 0.04561(17) 0.04908(18) 0.04654(17) -0.01594(12) -0.01049(11) 0.00342(12)
Ca1 0.0326(2) 0.0321(2) 0.0316(2) -0.00221(17) -0.00515(16) 0.00348(17)
O1 0.0368(8) 0.0333(9) 0.0368(8) 0.0032(7) 0.0008(6) 0.0018(7)
O2 0.0384(9) 0.0517(11) 0.0487(10) -0.0024(8) 0.0010(7) 0.0021(8)
N1 0.0364(10) 0.0430(12) 0.0356(10) -0.0010(9) -0.0052(8) 0.0039(9)
N2 0.0419(11) 0.0431(12) 0.0384(11) 0.0013(9) -0.0028(9) 0.0071(9)
C1 0.0375(12) 0.0364(13) 0.0401(13) 0.0047(10) 0.0005(9) 0.0041(10)
C21 0.0331(12) 0.0500(15) 0.0365(12) 0.0036(11) -0.0014(9) 0.0037(11)
C22 0.0329(12) 0.0468(15) 0.0416(13) 0.0078(11) 0.0016(10) 0.0063(10)
C2 0.0402(13) 0.0321(12) 0.0511(14) 0.0068(11) 0.0002(10) 0.0041(10)
C27 0.0405(14) 0.0514(16) 0.0576(16) -0.0017(13) -0.0023(12) 0.0021(12)
C14 0.0422(14) 0.0393(14) 0.0520(15) 0.0060(11) 0.0011(11) 0.0043(11)
C13 0.0462(13) 0.0397(13) 0.0381(12) 0.0075(10) 0.0030(10) 0.0042(11)
C17 0.0411(13) 0.0472(15) 0.0456(14) -0.0082(11) -0.0038(11) 0.0025(11)
C12 0.0476(15) 0.0553(17) 0.0448(14) 0.0037(12) 0.0024(11) 0.0010(13)
C3 0.0455(15) 0.0401(14) 0.0586(17) 0.0016(12) -0.0029(12) 0.0024(11)
C7 0.0424(13) 0.0370(13) 0.0572(16) 0.0100(12) 0.0037(11) 0.0016(11)
C15 0.0581(17) 0.0511(17) 0.0550(17) 0.0133(13) 0.0028(13) 0.0089(14)
C8 0.0466(14) 0.0408(14) 0.0500(15) 0.0088(11) 0.0064(11) 0.0041(12)
C26 0.0528(15) 0.0445(16) 0.0512(15) -0.0010(12) -0.0031(12) 0.0076(12)
C11 0.0658(19) 0.070(2) 0.0442(15) -0.0034(14) 0.0006(13) -0.0050(16)
C23 0.0460(15) 0.0551(17) 0.0523(16) 0.0131(13) -0.0048(12) 0.0086(13)
C4 0.0517(17) 0.0428(16) 0.074(2) -0.0058(14) -0.0137(14) 0.0000(13)
C16 0.0602(19) 0.0464(17) 0.073(2) 0.0102(15) -0.0035(16) -0.0019(15)
C20 0.0532(16) 0.071(2) 0.0416(14) 0.0021(14) -0.0144(12) 0.0089(15)
C18 0.0541(16) 0.067(2) 0.0484(15) -0.0178(14) -0.0045(12) 0.0013(15)
C6 0.0430(15) 0.0512(17) 0.079(2) 0.0128(15) 0.0104(14) -0.0017(13)
C5 0.0413(15) 0.0529(18) 0.087(2) 0.0008(16) 0.0010(15) -0.0050(13)
C30 0.0509(12) 0.0899(18) 0.0565(13) -0.0059(12) 0.0063(10) 0.0072(12)
C24 0.0622(19) 0.0475(17) 0.076(2) 0.0163(15) -0.0042(16) 0.0150(15)
C9 0.0593(18) 0.0588(19) 0.0563(17) 0.0120(14) 0.0182(14) 0.0026(15)
C10 0.076(2) 0.075(2) 0.0424(15) 0.0028(15) 0.0158(14) 0.0027(18)
C25 0.0636(19) 0.0397(15) 0.071(2) 0.0019(14) -0.0007(15) 0.0107(14)
C19 0.0611(18) 0.090(3) 0.0436(15) -0.0139(16) -0.0194(13) 0.0043(18)
C28 0.0503(12) 0.0923(18) 0.0584(13) -0.0023(12) 0.0051(10) 0.0061(12)
C29 0.0507(12) 0.0918(18) 0.0569(13) -0.0050(12) 0.0050(10) 0.0078(12)
C29A 0.0508(12) 0.0914(18) 0.0571(13) -0.0044(12) 0.0055(10) 0.0072(12)

loop_
_atom_type_symbol
_atom_type_description
_atom_type_scat_dispersion_real
_atom_type_scat_dispersion_imag
_atom_type_scat_source
C C 0.0181 0.0091 'International Tables Vol C Tables 4.2.6.8 and 6.1.1.4'
H H 0.0000 0.0000 'International Tables Vol C Tables 4.2.6.8 and 6.1.1.4'
Br Br -0.6763 1.2805 'International Tables Vol C Tables 4.2.6.8 and 6.1.1.4'
Ca Ca 0.3641 1.2855 'International Tables Vol C Tables 4.2.6.8 and 6.1.1.4'
N N 0.0311 0.0180 'International Tables Vol C Tables 4.2.6.8 and 6.1.1.4'
O O 0.0492 0.0322 'International Tables Vol C Tables 4.2.6.8 and 6.1.1.4'

loop_
_geom_angle_atom_site_label_1
_geom_angle_atom_site_label_2
_geom_angle_atom_site_label_3
_geom_angle
_geom_angle_site_symmetry_1
_geom_angle_site_symmetry_3
_geom_angle_publ_flag
Br1 Ca1 Ca1 109.112(19) . 3_666 ?
O1 Ca1 Br1 115.07(4) . . ?
O1 Ca1 Br1 95.13(4) 3_666 . ?
O1 Ca1 Ca1 39.64(4) . 3_666 ?
O1 Ca1 Ca1 38.41(4) 3_666 3_666 ?
O1 Ca1 O1 78.05(7) . 3_666 ?
O1 Ca1 O2 171.20(7) 3_666 . ?
O1 Ca1 O2 94.36(7) . . ?
O1 Ca1 N1 93.43(7) . . ?
O1 Ca1 N1 90.87(6) 3_666 . ?
O1 Ca1 N2 154.22(7) . . ?
O1 Ca1 N2 109.97(7) 3_666 . ?
O2 Ca1 Br1 92.13(5) . . ?
O2 Ca1 Ca1 133.84(5) . 3_666 ?
O2 Ca1 N1 85.08(7) . . ?
O2 Ca1 N2 75.06(7) . . ?
N1 Ca1 Br1 151.49(5) . . ?
N1 Ca1 Ca1 92.75(5) . 3_666 ?
N1 Ca1 N2 62.70(7) . . ?
N2 Ca1 Br1 89.14(5) . . ?
N2 Ca1 Ca1 142.61(5) . 3_666 ?
Ca1 O1 Ca1 101.95(6) . 3_666 ?
C1 O1 Ca1 126.01(14) . 3_666 ?
C1 O1 Ca1 130.95(14) . . ?
C27 O2 Ca1 125.43(15) . . ?
C27 O2 C30 109.2(2) . . ?
C30 O2 Ca1 120.90(17) . . ?
C21 N1 Ca1 124.54(17) . . ?
C17 N1 Ca1 116.89(17) . . ?
C17 N1 C21 118.5(2) . . ?
C22 N2 Ca1 120.06(17) . . ?
C26 N2 Ca1 121.64(18) . . ?
C26 N2 C22 118.0(2) . . ?
O1 C1 C2 116.0(2) . . ?
O1 C1 C14 108.7(2) . . ?
O1 C1 C13 113.5(2) . . ?
C2 C1 C14 107.9(2) . . ?
C2 C1 C13 100.5(2) . . ?
C13 C1 C14 109.8(2) . . ?
N1 C21 C22 116.3(2) . . ?
N1 C21 C20 121.3(3) . . ?
C20 C21 C22 122.4(3) . . ?
N2 C22 C21 116.1(2) . . ?
N2 C22 C23 121.6(3) . . ?
C23 C22 C21 122.2(2) . . ?
C3 C2 C1 128.2(2) . . ?
C3 C2 C7 120.6(3) . . ?
C7 C2 C1 111.0(2) . . ?
O2 C27 H27A 110.7 . . ?
O2 C27 H27B 110.7 . . ?
O2 C27 C28 105.2(2) . . ?
H27A C27 H27B 108.8 . . ?
C28 C27 H27A 110.7 . . ?
C28 C27 H27B 110.7 . . ?
C1 C14 H14A 107.9 . . ?
C1 C14 H14B 107.9 . . ?
H14A C14 H14B 107.2 . . ?
C15 C14 C1 117.6(2) . . ?
C15 C14 H14A 107.9 . . ?
C15 C14 H14B 107.9 . . ?
C12 C13 C1 128.7(2) . . ?
C12 C13 C8 120.5(3) . . ?
C8 C13 C1 110.8(2) . . ?
N1 C17 H17 118.4 . . ?
N1 C17 C18 123.2(3) . . ?
C18 C17 H17 118.4 . . ?
C13 C12 H12 120.5 . . ?
C13 C12 C11 119.0(3) . . ?
C11 C12 H12 120.5 . . ?
C2 C3 H3 120.7 . . ?
C2 C3 C4 118.6(3) . . ?
C4 C3 H3 120.7 . . ?
C2 C7 C8 108.5(2) . . ?
C6 C7 C2 120.6(3) . . ?
C6 C7 C8 130.8(3) . . ?
C14 C15 H15 117.5 . . ?
C16 C15 C14 125.0(3) . . ?
C16 C15 H15 117.5 . . ?
C13 C8 C7 108.7(2) . . ?
C9 C8 C13 120.2(3) . . ?
C9 C8 C7 130.9(3) . . ?
N2 C26 H26 118.1 . . ?
N2 C26 C25 123.8(3) . . ?
C25 C26 H26 118.1 . . ?
C12 C11 H11 119.6 . . ?
C10 C11 C12 120.7(3) . . ?
C10 C11 H11 119.6 . . ?
C22 C23 H23 120.4 . . ?
C24 C23 C22 119.1(3) . . ?
C24 C23 H23 120.4 . . ?
C3 C4 H4 119.8 . . ?
C5 C4 C3 120.3(3) . . ?
C5 C4 H4 119.8 . . ?
C15 C16 H16A 121(3) . . ?
C15 C16 H16B 121(3) . . ?
H16A C16 H16B 117(3) . . ?
C21 C20 H20 120.3 . . ?
C19 C20 C21 119.3(3) . . ?
C19 C20 H20 120.3 . . ?
C17 C18 H18 120.9 . . ?
C17 C18 C19 118.2(3) . . ?
C19 C18 H18 120.9 . . ?
C7 C6 H6 120.7 . . ?
C5 C6 C7 118.6(3) . . ?
C5 C6 H6 120.7 . . ?
C4 C5 H5 119.4 . . ?
C6 C5 C4 121.2(3) . . ?
C6 C5 H5 119.4 . . ?
O2 C30 H30A 110.7 . . ?
O2 C30 H30B 110.7 . . ?
O2 C30 H30C 109.9 . . ?
O2 C30 H30D 109.9 . . ?
O2 C30 C29 105.3(3) . . ?
O2 C30 C29A 108.7(4) . . ?
H30A C30 H30B 108.8 . . ?
H30C C30 H30D 108.3 . . ?
C29 C30 H30A 110.7 . . ?
C29 C30 H30B 110.7 . . ?
C29A C30 H30C 109.9 . . ?
C29A C30 H30D 109.9 . . ?
C23 C24 H24 120.2 . . ?
C23 C24 C25 119.6(3) . . ?
C25 C24 H24 120.2 . . ?
C8 C9 H9 120.7 . . ?
C10 C9 C8 118.5(3) . . ?
C10 C9 H9 120.7 . . ?
C11 C10 C9 120.9(3) . . ?
C11 C10 H10 119.5 . . ?
C9 C10 H10 119.5 . . ?
C26 C25 C24 117.8(3) . . ?
C26 C25 H25 121.1 . . ?
C24 C25 H25 121.1 . . ?
C20 C19 C18 119.4(3) . . ?
C20 C19 H19 120.3 . . ?
C18 C19 H19 120.3 . . ?
C27 C28 H28A 111.6 . . ?
C27 C28 H28B 111.6 . . ?
C27 C28 H28C 109.7 . . ?
C27 C28 H28D 109.7 . . ?
C27 C28 C29 100.7(3) . . ?
H28A C28 H28B 109.4 . . ?
H28C C28 H28D 108.2 . . ?
C29 C28 H28A 111.6 . . ?
C29 C28 H28B 111.6 . . ?
C29A C28 C27 109.6(3) . . ?
C29A C28 H28C 109.7 . . ?
C29A C28 H28D 109.7 . . ?
C30 C29 C28 102.6(3) . . ?
C30 C29 H29A 111.2 . . ?
C30 C29 H29B 111.2 . . ?
C28 C29 H29A 111.2 . . ?
C28 C29 H29B 111.2 . . ?
H29A C29 H29B 109.2 . . ?
C30 C29A H29C 111.2 . . ?
C30 C29A H29D 111.2 . . ?
C28 C29A C30 102.7(3) . . ?
C28 C29A H29C 111.2 . . ?
C28 C29A H29D 111.2 . . ?
H29C C29A H29D 109.1 . . ?

loop_
_geom_bond_atom_site_label_1
_geom_bond_atom_site_label_2
_geom_bond_distance
_geom_bond_site_symmetry_2
_geom_bond_publ_flag
Br1 Ca1 2.8861(5) . ?
Ca1 Ca1 3.5756(9) 3_666 ?
Ca1 O1 2.2707(17) . ?
Ca1 O1 2.3315(17) 3_666 ?
Ca1 O2 2.4317(19) . ?
Ca1 N1 2.512(2) . ?
Ca1 N2 2.626(2) . ?
O1 C1 1.402(3) . ?
O2 C27 1.433(3) . ?
O2 C30 1.443(4) . ?
N1 C21 1.342(3) . ?
N1 C17 1.340(3) . ?
N2 C22 1.350(3) . ?
N2 C26 1.334(4) . ?
C1 C2 1.531(3) . ?
C1 C14 1.545(3) . ?
C1 C13 1.534(3) . ?
C21 C22 1.486(4) . ?
C21 C20 1.391(4) . ?
C22 C23 1.386(4) . ?
C2 C3 1.379(4) . ?
C2 C7 1.403(4) . ?
C27 H27A 0.9900 . ?
C27 H27B 0.9900 . ?
C27 C28 1.505(3) . ?
C14 H14A 0.9900 . ?
C14 H14B 0.9900 . ?
C14 C15 1.494(4) . ?
C13 C12 1.379(4) . ?
C13 C8 1.404(4) . ?
C17 H17 0.9500 . ?
C17 C18 1.376(4) . ?
C12 H12 0.9500 . ?
C12 C11 1.393(4) . ?
C3 H3 0.9500 . ?
C3 C4 1.408(4) . ?
C7 C8 1.460(4) . ?
C7 C6 1.395(4) . ?
C15 H15 0.9500 . ?
C15 C16 1.306(5) . ?
C8 C9 1.395(4) . ?
C26 H26 0.9500 . ?
C26 C25 1.377(4) . ?
C11 H11 0.9500 . ?
C11 C10 1.380(5) . ?
C23 H23 0.9500 . ?
C23 C24 1.379(5) . ?
C4 H4 0.9500 . ?
C4 C5 1.391(5) . ?
C16 H16A 1.13(5) . ?
C16 H16B 0.99(4) . ?
C20 H20 0.9500 . ?
C20 C19 1.376(5) . ?
C18 H18 0.9500 . ?
C18 C19 1.379(5) . ?
C6 H6 0.9500 . ?
C6 C5 1.377(5) . ?
C5 H5 0.9500 . ?
C30 H30A 0.9900 . ?
C30 H30B 0.9900 . ?
C30 H30C 0.9900 . ?
C30 H30D 0.9900 . ?
C30 C29 1.505(3) . ?
C30 C29A 1.505(3) . ?
C24 H24 0.9500 . ?
C24 C25 1.380(5) . ?
C9 H9 0.9500 . ?
C9 C10 1.393(5) . ?
C10 H10 0.9500 . ?
C25 H25 0.9500 . ?
C19 H19 0.9500 . ?
C28 H28A 0.9900 . ?
C28 H28B 0.9900 . ?
C28 H28C 0.9900 . ?
C28 H28D 0.9900 . ?
C28 C29 1.506(3) . ?
C28 C29A 1.505(3) . ?
C29 H29A 0.9900 . ?
C29 H29B 0.9900 . ?
C29A H29C 0.9900 . ?
C29A H29D 0.9900 . ?

loop_
_geom_torsion_atom_site_label_1
_geom_torsion_atom_site_label_2
_geom_torsion_atom_site_label_3
_geom_torsion_atom_site_label_4
_geom_torsion
_geom_torsion_site_symmetry_1
_geom_torsion_site_symmetry_2
_geom_torsion_site_symmetry_3
_geom_torsion_site_symmetry_4
_geom_torsion_publ_flag
Ca1 O1 C1 C2 -77.1(3) . . . . ?
Ca1 O1 C1 C2 117.0(2) 3_666 . . . ?
Ca1 O1 C1 C14 161.10(16) . . . . ?
Ca1 O1 C1 C14 -4.7(3) 3_666 . . . ?
Ca1 O1 C1 C13 38.5(3) . . . . ?
Ca1 O1 C1 C13 -127.30(18) 3_666 . . . ?
Ca1 O2 C27 C28 175.7(2) . . . . ?
Ca1 O2 C30 C29 -151.1(3) . . . . ?
Ca1 O2 C30 C29A 179.8(8) . . . . ?
Ca1 N1 C21 C22 2.7(3) . . . . ?
Ca1 N1 C21 C20 -176.6(2) . . . . ?
Ca1 N1 C17 C18 178.1(2) . . . . ?
Ca1 N2 C22 C21 -5.7(3) . . . . ?
Ca1 N2 C22 C23 173.1(2) . . . . ?
Ca1 N2 C26 C25 -172.8(2) . . . . ?
O1 C1 C2 C3 -55.0(4) . . . . ?
O1 C1 C2 C7 129.6(2) . . . . ?
O1 C1 C14 C15 173.6(2) . . . . ?
O1 C1 C13 C12 49.0(4) . . . . ?
O1 C1 C13 C8 -130.6(2) . . . . ?
O2 C27 C28 C29 -37.0(4) . . . . ?
O2 C27 C28 C29A -9.5(9) . . . . ?
O2 C30 C29 C28 -29.5(5) . . . . ?
O2 C30 C29A C28 15.6(13) . . . . ?
N1 C21 C22 N2 2.2(3) . . . . ?
N1 C21 C22 C23 -176.6(2) . . . . ?
N1 C21 C20 C19 -1.2(5) . . . . ?
N1 C17 C18 C19 -1.4(5) . . . . ?
N2 C22 C23 C24 -0.3(4) . . . . ?
N2 C26 C25 C24 -0.1(5) . . . . ?
C1 C2 C3 C4 -177.0(3) . . . . ?
C1 C2 C7 C8 -5.3(3) . . . . ?
C1 C2 C7 C6 175.6(2) . . . . ?
C1 C14 C15 C16 -135.5(3) . . . . ?
C1 C13 C12 C11 -179.5(3) . . . . ?
C1 C13 C8 C7 3.4(3) . . . . ?
C1 C13 C8 C9 -179.8(2) . . . . ?
C21 N1 C17 C18 0.5(4) . . . . ?
C21 C22 C23 C24 178.4(3) . . . . ?
C21 C20 C19 C18 0.2(5) . . . . ?
C22 N2 C26 C25 0.9(5) . . . . ?
C22 C21 C20 C19 179.6(3) . . . . ?
C22 C23 C24 C25 1.1(5) . . . . ?
C2 C1 C14 C15 47.1(3) . . . . ?
C2 C1 C13 C12 173.5(3) . . . . ?
C2 C1 C13 C8 -6.1(3) . . . . ?
C2 C3 C4 C5 2.8(4) . . . . ?
C2 C7 C8 C13 1.2(3) . . . . ?
C2 C7 C8 C9 -175.2(3) . . . . ?
C2 C7 C6 C5 1.6(4) . . . . ?
C27 O2 C30 C29 6.3(4) . . . . ?
C27 O2 C30 C29A -22.8(8) . . . . ?
C27 C28 C29 C30 40.1(4) . . . . ?
C27 C28 C29A C30 -3.6(13) . . . . ?
C14 C1 C2 C3 67.2(3) . . . . ?
C14 C1 C2 C7 -108.2(2) . . . . ?
C14 C1 C13 C12 -73.0(3) . . . . ?
C14 C1 C13 C8 107.5(2) . . . . ?
C13 C1 C2 C3 -177.8(3) . . . . ?
C13 C1 C2 C7 6.8(3) . . . . ?
C13 C1 C14 C15 -61.6(3) . . . . ?
C13 C12 C11 C10 -0.9(5) . . . . ?
C13 C8 C9 C10 -0.4(4) . . . . ?
C17 N1 C21 C22 -179.9(2) . . . . ?
C17 N1 C21 C20 0.8(4) . . . . ?
C17 C18 C19 C20 1.0(5) . . . . ?
C12 C13 C8 C7 -176.2(3) . . . . ?
C12 C13 C8 C9 0.6(4) . . . . ?
C12 C11 C10 C9 1.2(6) . . . . ?
C3 C2 C7 C8 178.9(2) . . . . ?
C3 C2 C7 C6 -0.2(4) . . . . ?
C3 C4 C5 C6 -1.4(5) . . . . ?
C7 C2 C3 C4 -2.0(4) . . . . ?
C7 C8 C9 C10 175.7(3) . . . . ?
C7 C6 C5 C4 -0.8(5) . . . . ?
C8 C13 C12 C11 0.0(4) . . . . ?
C8 C7 C6 C5 -177.2(3) . . . . ?
C8 C9 C10 C11 -0.5(5) . . . . ?
C26 N2 C22 C21 -179.5(2) . . . . ?
C26 N2 C22 C23 -0.7(4) . . . . ?
C23 C24 C25 C26 -0.9(5) . . . . ?
C20 C21 C22 N2 -178.5(3) . . . . ?
C20 C21 C22 C23 2.7(4) . . . . ?
C6 C7 C8 C13 -179.9(3) . . . . ?
C6 C7 C8 C9 3.8(5) . . . . ?
C30 O2 C27 C28 19.6(3) . . . . ?
